data_7135563
loop_
_publ_author_name
'Senn, Sebastian'
'Konrad, Nele'
'M\"uller, Jens'
'Ballmann, Joachim'
'Gade, Lutz H.'

_publ_section_title
;
 Tetracationic phosphonium-bridged ladder stilbenes: redox states and
 electronic properties of highly charged P-heteropolycyclic materials
;
_journal_issue 23
_journal_name_full 'Chemical Communications'
_journal_page_first 6391
_journal_page_last 6395
_journal_paper_doi 10.1039/D6CC00544F
_journal_volume 62
_journal_year 2026
_chemical_absolute_configuration ad
_chemical_formula_moiety '4(Br), C46 H66 P4, 8[H2O]'
_chemical_formula_sum 'C46 H82 Br4 O8 P4'
_chemical_formula_weight 1206.63
_space_group_crystal_system trigonal
_space_group_IT_number 154
_space_group_name_Hall 'P 32 2"'
_space_group_name_H-M_alt 'P 32 2 1'
_atom_sites_solution_hydrogens geom
_atom_sites_solution_primary dual
_audit_creation_date 2025-02-13
_audit_creation_method
;
Olex2 1.5
(compiled 2024.02.16 svn.r378c4104 for OlexSys, GUI svn.r6928)
;
_audit_update_record
;
2026-01-22 deposited with the CCDC.	2026-03-02 downloaded from the CCDC.
;
_cell_angle_alpha 90
_cell_angle_beta 90
_cell_angle_gamma 120
_cell_formula_units_Z 3
_cell_length_a 12.4139(3)
_cell_length_b 12.4139(3)
_cell_length_c 32.4727(5)
_cell_measurement_reflns_used 9492
_cell_measurement_temperature 120(1)
_cell_measurement_theta_max 69.6180
_cell_measurement_theta_min 4.0760
_cell_volume 4333.77(16)
_computing_cell_refinement 'CrysAlisPro 1.171.43.127a (Rigaku OD, 2024)'
_computing_data_collection 'CrysAlisPro system (CCD 43.143a 64-bit (release 25-10-2024))'
_computing_data_reduction 'CrysAlisPro 1.171.43.127a (Rigaku OD, 2024)'
_computing_molecular_graphics 'Olex2 1.5 (Dolomanov et al., 2009)'
_computing_publication_material 'Olex2 1.5 (Dolomanov et al., 2009)'
_computing_structure_refinement 'SHELXL 2019/3 (Sheldrick, 2015)'
_computing_structure_solution 'SHELXT  (Sheldrick, 2015)'
_diffrn_ambient_environment N~2~
_diffrn_ambient_temperature 120(1)
_diffrn_detector 'CCD plate'
_diffrn_detector_area_resol_mean 7.9621
_diffrn_detector_type Eos
_diffrn_measured_fraction_theta_full 0.999
_diffrn_measured_fraction_theta_max 0.997
_diffrn_measurement_details
;
List of Runs (angles in degrees, time in seconds):

  # Type    Start    End  Width  t~exp~   \w     \q     \k     \f   Frames
#--------------------------------------------------------------------------
  1  \w    -29.00  12.00   1.00   10.00    --    0.00  77.00  90.00   41
  2  \w     34.00  70.00   1.00   10.00    --    0.00  77.00  90.00   36
  3  \w    -22.00   7.00   1.00   10.00    --   14.00 104.00 159.61   29
  4  \w    -25.00  17.00   1.00   10.00    --   14.00 102.00  18.08   42
  5  \w    -27.00  -2.00   1.00   10.00    --   18.00 109.00-124.46   25
  6  \w    -26.00   2.00   1.00   10.00    --   22.00 118.00-173.91   28
  7  \w      2.00  28.00   1.00   34.00    --   38.00  92.00-121.62   26
  8  \w     -1.00  27.00   1.00   34.00    --   38.00  93.00 120.36   28
  9  \w      0.00  26.00   1.00   34.00    --   38.00  92.00 -15.11   26
 10  \w     -1.00  26.00   1.00   34.00    --   38.00  93.00  74.94   27
 11  \w     29.00 124.00   1.00   34.00    --   54.34  38.00-180.00   95
 12  \w     27.00 124.00   1.00   34.00    --   54.34  77.00-120.00   97
 13  \w     40.00 123.00   1.00   34.00    --   54.34  57.00  30.00   83
 14  \w     40.00 112.00   1.00   34.00    --   54.34  57.00 -60.00   72
 15  \w    108.00 134.00   1.00   34.00    --   74.00 122.00 -36.87   26
 16  \w    102.00 151.00   1.00   54.00    --   82.00 118.00  96.41   49
 17  \w    102.00 130.00   1.00   54.00    --   82.00 119.00-149.98   28
 18  \w    116.00 155.00   1.00   54.00    --   90.00 137.00-106.58   39
 19  \w    100.00 139.00   1.00   54.00    --  102.00 116.00  -8.65   39
 20  \w    136.00 162.00   1.00   54.00    --  102.00 120.00  16.46   26
 21  \w     98.00 163.00   1.00   54.00    --  106.00 119.00-171.56   65
 22  \w    110.00 173.00   1.00   54.00    --  106.00 114.00  74.13   63
 23  \w    110.00 170.00   1.00   54.00    --  106.00 109.00 129.44   60
 24  \w     99.00 153.00   1.00   54.00    --  108.67 139.00-112.95   54
 25  \w    108.00 178.00   1.00   54.00    --  108.67  38.00-180.00   70
 26  \w    104.00 143.00   1.00   54.00    --  108.67 149.00 -59.41   39
 27  \w    108.00 177.00   1.00   54.00    --  108.67 143.00 -26.73   69
 28  \w    114.00 178.00   1.00   54.00    --  108.67 140.00 157.34   64
 29  \w    104.00 177.00   1.00   54.00    --  108.67 143.00  97.44   73
 30  \w    103.00 177.00   1.00   54.00    --  108.67 138.00-145.78   74
 31  \w    124.00 177.00   1.00   54.00    --  108.67 143.00 -87.30   53
 32  \w     83.00 162.00   1.00   54.00    --  108.67  38.00 -90.00   79
 33  \w    105.00 177.00   1.00   54.00    --  108.67 143.00  27.80   72
 34  \w     89.00 170.00   1.00   54.00    --  108.67  64.00 -60.00   81
;
_diffrn_measurement_device 'four-circle diffractometer'
_diffrn_measurement_device_type 'SuperNova, Dual, Cu at home/near, Eos'
_diffrn_measurement_method '\w scans'
_diffrn_orient_matrix_type 'CrysAlisPro convention (1999,Acta A55,543-557)'
_diffrn_orient_matrix_UB_11 -0.0231353000
_diffrn_orient_matrix_UB_12 -0.1157125000
_diffrn_orient_matrix_UB_13 -0.0246465000
_diffrn_orient_matrix_UB_21 0.1391321000
_diffrn_orient_matrix_UB_22 0.0410114000
_diffrn_orient_matrix_UB_23 0.0032687000
_diffrn_orient_matrix_UB_31 -0.0254349000
_diffrn_orient_matrix_UB_32 -0.0738897000
_diffrn_orient_matrix_UB_33 0.0403917000
_diffrn_radiation_monochromator mirror
_diffrn_radiation_probe x-ray
_diffrn_radiation_type 'Cu K\a'
_diffrn_radiation_wavelength 1.54184
_diffrn_reflns_av_R_equivalents 0.0811
_diffrn_reflns_av_unetI/netI 0.0467
_diffrn_reflns_Laue_measured_fraction_full 0.999
_diffrn_reflns_Laue_measured_fraction_max 0.997
_diffrn_reflns_limit_h_max 14
_diffrn_reflns_limit_h_min -14
_diffrn_reflns_limit_k_max 13
_diffrn_reflns_limit_k_min -14
_diffrn_reflns_limit_l_max 39
_diffrn_reflns_limit_l_min -34
_diffrn_reflns_number 33705
_diffrn_reflns_point_group_measured_fraction_full 0.999
_diffrn_reflns_point_group_measured_fraction_max 0.992
_diffrn_reflns_theta_full 67.684
_diffrn_reflns_theta_max 71.199
_diffrn_reflns_theta_min 4.084
_diffrn_source 'micro-focus sealed X-ray tube'
_diffrn_source_type 'SuperNova (Cu) X-ray Source'
_exptl_absorpt_coefficient_mu 4.800
_exptl_absorpt_correction_T_max 0.986
_exptl_absorpt_correction_T_min 0.728
_exptl_absorpt_correction_type gaussian
_exptl_absorpt_process_details
;
CrysAlisPro 1.171.43.127a (Rigaku Oxford Diffraction, 2024)
Numerical absorption correction based on gaussian integration over
a multifaceted crystal model
Empirical absorption correction using spherical harmonics,
implemented in SCALE3 ABSPACK scaling algorithm.
;
_exptl_crystal_colour orange
_exptl_crystal_colour_primary orange
_exptl_crystal_density_diffrn 1.387
_exptl_crystal_description irregular
_exptl_crystal_F_000 1866
_exptl_crystal_size_max 0.11
_exptl_crystal_size_mid 0.05
_exptl_crystal_size_min 0.05
_refine_diff_density_max 1.358
_refine_diff_density_min -0.646
_refine_diff_density_rms 0.087
_refine_ls_abs_structure_details
;
 Flack x determined using 1855 quotients [(I+)-(I-)]/[(I+)+(I-)]
 (Parsons, Flack and Wagner, Acta Cryst. B69 (2013) 249-259).
;
_refine_ls_abs_structure_Flack -0.004(15)
_refine_ls_extinction_method none
_refine_ls_goodness_of_fit_ref 1.030
_refine_ls_hydrogen_treatment constr
_refine_ls_matrix_type full
_refine_ls_number_parameters 257
_refine_ls_number_reflns 5564
_refine_ls_number_restraints 0
_refine_ls_restrained_S_all 1.030
_refine_ls_R_factor_all 0.0585
_refine_ls_R_factor_gt 0.0499
_refine_ls_shift/su_max 0.000
_refine_ls_shift/su_mean 0.000
_refine_ls_structure_factor_coef Fsqd
_refine_ls_weighting_details 'w=1/[\s^2^(Fo^2^)+(0.0763P)^2^+3.9971P] where P=(Fo^2^+2Fc^2^)/3'
_refine_ls_weighting_scheme calc
_refine_ls_wR_factor_gt 0.1299
_refine_ls_wR_factor_ref 0.1368
_reflns_Friedel_coverage 0.741
_reflns_Friedel_fraction_full 0.999
_reflns_Friedel_fraction_max 0.986
_reflns_number_gt 4892
_reflns_number_total 5564
_reflns_threshold_expression 'I > 2\s(I)'
_cod_data_source_file d6cc00544f2.cif
_cod_data_source_block ba_ss23
_cod_depositor_comments 'Adding full bibliography for 7135561--7135563.cif.'
_cod_original_cell_volume 4333.8(2)
_cod_database_code 7135563
_shelx_shelxl_version_number 2019/3
_chemical_oxdiff_formula C46H80Br4O7P4
_chemical_oxdiff_usercomment ss438
_shelx_space_group_comment
;
The symmetry employed for this shelxl refinement is uniquely defined
by the following loop, which should always be used as a source of
symmetry information in preference to the above space-group names.
They are only intended as comments.
;
_shelx_estimated_absorpt_t_max 0.795
_shelx_estimated_absorpt_t_min 0.620
_olex2_refinement_description
;
1. Fixed Uiso
 At 1.2 times of:
  All C(H) groups
 At 1.5 times of:
  All C(H,H,H) groups
2. Others
 Fixed Sof: Br1(0.5)
3.a Ternary CH refined with riding coordinates:
 C18(H18), C15(H15), C12(H12), C21(H21)
3.b Aromatic/amide H refined with riding coordinates:
 C10(H10), C5(H5), C2(H2), C4(H4), C3(H3)
3.c Idealised Me refined as rotating group:
 C16(H16A,H16B,H16C), C14(H14A,H14B,H14C), C20(H20A,H20B,H20C), C17(H17A,H17B,
 H17C), C22(H22A,H22B,H22C), C13(H13A,H13B,H13C), C19(H19A,H19B,H19C), C23(H23A,
 H23B,H23C)
;
_smtbx_masks_special_details
;
A solvent mask was calculated and 231 electrons were 
found in a volume of 1039\%A^3^ in 1 void per unit cell. 
This is consistent with the presence of 
8[H2O] per formula unit 
which account for 240 electrons 
per unit cell.
;
_smtbx_masks_void_probe_radius 1.2
_smtbx_masks_void_truncation_radius 1.4
_olex2_date_sample_data_collection 2025-02-11
_olex2_submission_special_instructions 'No special instructions were received'
_oxdiff_exptl_absorpt_empirical_details
;
Empirical correction (ABSPACK) includes:
- Absorption correction using spherical harmonics
- Frame scaling
- Detector area scaling
;

loop_
_space_group_symop_operation_xyz
'x, y, z'
'-y, x-y, z+2/3'
'-x+y, -x, z+1/3'
'y, x, -z'
'x-y, -y, -z+1/3'
'-x, -x+y, -z+2/3'

loop_
_atom_site_label
_atom_site_type_symbol
_atom_site_fract_x
_atom_site_fract_y
_atom_site_fract_z
_atom_site_U_iso_or_equiv
_atom_site_adp_type
_atom_site_occupancy
_atom_site_site_symmetry_order
_atom_site_calc_flag
_atom_site_refinement_flags_posn
_atom_site_refinement_flags_adp
_atom_site_refinement_flags_occupancy
_atom_site_disorder_assembly
_atom_site_disorder_group
Br3 Br 0.52449(10) 0.52449(10) 0.500000 0.0459(3) Uani 1 2 d S T P . .
Br2 Br 0.93103(7) 0.44185(9) 0.47977(2) 0.0513(3) Uani 1 1 d . . . . .
P1 P 0.37045(16) 0.52049(17) 0.27646(5) 0.0311(3) Uani 1 1 d . . . . .
P2 P 0.22107(16) 0.45369(16) 0.39718(4) 0.0318(4) Uani 1 1 d . . . . .
Br1 Br 0.95871(19) 0.0119(2) 0.36707(6) 0.0666(5) Uani 0.5 1 d . . P A -1
C10 C 0.0392(6) 0.3555(7) 0.29135(18) 0.0323(14) Uani 1 1 d . . . . .
H10 H 0.064310 0.370693 0.263319 0.039 Uiso 1 1 calc R U . . .
C1 C 0.5034(6) 0.5894(6) 0.31033(19) 0.0317(13) Uani 1 1 d . . . . .
C11 C -0.0882(7) 0.2896(6) 0.30263(17) 0.0314(13) Uani 1 1 d . . . . .
C9 C 0.1256(6) 0.3969(6) 0.32309(18) 0.0301(13) Uani 1 1 d . . . . .
C5 C 0.5494(7) 0.6106(6) 0.38331(19) 0.0358(15) Uani 1 1 d . . . . .
H5 H 0.523241 0.598481 0.411255 0.043 Uiso 1 1 calc R U . . .
C2 C 0.6272(7) 0.6493(7) 0.3001(2) 0.0400(16) Uani 1 1 d . . . . .
H2 H 0.653806 0.659303 0.272213 0.048 Uiso 1 1 calc R U . . .
C6 C 0.4640(6) 0.5690(6) 0.35101(19) 0.0327(13) Uani 1 1 d . . . . .
C18 C 0.2402(7) 0.3482(7) 0.4308(2) 0.0397(16) Uani 1 1 d . . . . .
H18 H 0.315570 0.398451 0.448190 0.048 Uiso 1 1 calc R U . . .
C8 C 0.2616(6) 0.4658(6) 0.31886(18) 0.0308(13) Uani 1 1 d . . . . .
C15 C 0.3551(7) 0.6347(6) 0.24591(18) 0.0347(14) Uani 1 1 d . . . . .
H15 H 0.274832 0.590826 0.230389 0.042 Uiso 1 1 calc R U . . .
C12 C 0.3679(7) 0.3965(7) 0.2458(2) 0.0372(15) Uani 1 1 d . . . . .
H12 H 0.445148 0.433984 0.228648 0.045 Uiso 1 1 calc R U . . .
C7 C 0.3291(6) 0.5017(6) 0.35422(18) 0.0333(14) Uani 1 1 d . . . . .
C4 C 0.6757(7) 0.6712(7) 0.3726(2) 0.0408(16) Uani 1 1 d . . . . .
H4 H 0.737101 0.696580 0.393566 0.049 Uiso 1 1 calc R U . . .
C16 C 0.4631(7) 0.6915(8) 0.2144(2) 0.0432(17) Uani 1 1 d . . . . .
H16A H 0.542683 0.731316 0.229129 0.065 Uiso 1 1 calc R U . . .
H16B H 0.456611 0.753655 0.197631 0.065 Uiso 1 1 calc R U . . .
H16C H 0.458355 0.625651 0.196571 0.065 Uiso 1 1 calc R U . . .
C21 C 0.2233(7) 0.5854(7) 0.42256(19) 0.0401(16) Uani 1 1 d . . . . .
H21 H 0.155871 0.550464 0.443780 0.048 Uiso 1 1 calc R U . . .
C3 C 0.7112(7) 0.6941(8) 0.3321(2) 0.0482(19) Uani 1 1 d . . . . .
H3 H 0.797247 0.742917 0.325910 0.058 Uiso 1 1 calc R U . . .
C14 C 0.2554(8) 0.3361(8) 0.2163(2) 0.0483(18) Uani 1 1 d . . . . .
H14A H 0.179072 0.286521 0.232165 0.073 Uiso 1 1 calc R U . . .
H14B H 0.266366 0.282134 0.196720 0.073 Uiso 1 1 calc R U . . .
H14C H 0.249451 0.401230 0.201153 0.073 Uiso 1 1 calc R U . . .
C20 C 0.2607(8) 0.2582(8) 0.4065(2) 0.0476(19) Uani 1 1 d . . . . .
H20A H 0.192637 0.214951 0.386761 0.071 Uiso 1 1 calc R U . . .
H20B H 0.263283 0.197458 0.425155 0.071 Uiso 1 1 calc R U . . .
H20C H 0.339809 0.303090 0.391635 0.071 Uiso 1 1 calc R U . . .
C17 C 0.3515(9) 0.7314(8) 0.2738(2) 0.0492(18) Uani 1 1 d . . . . .
H17A H 0.277826 0.691015 0.291560 0.074 Uiso 1 1 calc R U . . .
H17B H 0.347836 0.794991 0.256972 0.074 Uiso 1 1 calc R U . . .
H17C H 0.426552 0.770570 0.290960 0.074 Uiso 1 1 calc R U . . .
C22 C 0.3474(8) 0.6640(8) 0.4459(2) 0.055(2) Uani 1 1 d . . . . .
H22A H 0.374233 0.608779 0.457910 0.082 Uiso 1 1 calc R U . . .
H22B H 0.335550 0.711156 0.467888 0.082 Uiso 1 1 calc R U . . .
H22C H 0.411034 0.721725 0.426702 0.082 Uiso 1 1 calc R U . . .
C13 C 0.3713(9) 0.3004(8) 0.2739(2) 0.0505(19) Uani 1 1 d . . . . .
H13A H 0.447591 0.340042 0.290445 0.076 Uiso 1 1 calc R U . . .
H13B H 0.369692 0.233761 0.257262 0.076 Uiso 1 1 calc R U . . .
H13C H 0.298832 0.265303 0.292232 0.076 Uiso 1 1 calc R U . . .
C19 C 0.1277(9) 0.2831(9) 0.4594(2) 0.055(2) Uani 1 1 d . . . . .
H19A H 0.115336 0.345618 0.473739 0.082 Uiso 1 1 calc R U . . .
H19B H 0.142172 0.233182 0.479657 0.082 Uiso 1 1 calc R U . . .
H19C H 0.053391 0.228885 0.443189 0.082 Uiso 1 1 calc R U . . .
C23 C 0.1928(14) 0.6583(10) 0.3936(3) 0.086(4) Uani 1 1 d . . . . .
H23A H 0.261027 0.701431 0.373889 0.129 Uiso 1 1 calc R U . . .
H23B H 0.180971 0.719547 0.408991 0.129 Uiso 1 1 calc R U . . .
H23C H 0.116132 0.602283 0.378727 0.129 Uiso 1 1 calc R U . . .

loop_
_atom_site_aniso_label
_atom_site_aniso_U_11
_atom_site_aniso_U_22
_atom_site_aniso_U_33
_atom_site_aniso_U_23
_atom_site_aniso_U_13
_atom_site_aniso_U_12
Br3 0.0511(5) 0.0511(5) 0.0314(4) 0.0033(2) -0.0033(2) 0.0226(5)
Br2 0.0405(4) 0.0649(6) 0.0374(4) -0.0159(4) 0.0020(3) 0.0180(4)
P1 0.0309(8) 0.0382(9) 0.0234(7) 0.0054(6) 0.0040(6) 0.0168(7)
P2 0.0321(9) 0.0364(9) 0.0211(6) 0.0000(6) -0.0014(6) 0.0128(7)
Br1 0.0510(10) 0.0630(12) 0.0731(11) -0.0153(9) -0.0094(9) 0.0190(9)
C10 0.034(3) 0.039(4) 0.022(3) 0.002(2) 0.001(2) 0.016(3)
C1 0.036(3) 0.028(3) 0.034(3) 0.004(2) 0.000(3) 0.018(3)
C11 0.042(4) 0.033(3) 0.024(3) -0.002(2) 0.003(3) 0.023(3)
C9 0.034(3) 0.034(3) 0.024(3) 0.005(2) 0.006(2) 0.018(3)
C5 0.038(4) 0.032(4) 0.031(3) -0.002(3) -0.008(3) 0.012(3)
C2 0.039(4) 0.046(4) 0.038(3) 0.014(3) 0.004(3) 0.023(3)
C6 0.029(3) 0.033(4) 0.034(3) 0.007(3) 0.003(3) 0.014(3)
C18 0.032(4) 0.049(4) 0.033(3) 0.001(3) -0.003(3) 0.016(3)
C8 0.030(3) 0.036(3) 0.024(3) 0.003(2) -0.001(2) 0.015(3)
C15 0.040(4) 0.035(4) 0.027(3) 0.004(3) 0.001(3) 0.017(3)
C12 0.036(4) 0.036(4) 0.041(3) 0.005(3) 0.011(3) 0.019(3)
C7 0.038(4) 0.035(4) 0.027(3) 0.002(3) 0.000(2) 0.018(3)
C4 0.030(4) 0.041(4) 0.044(3) 0.000(3) -0.005(3) 0.013(3)
C16 0.047(4) 0.051(5) 0.039(3) 0.006(3) 0.004(3) 0.030(4)
C21 0.047(4) 0.033(4) 0.028(3) -0.007(3) -0.001(3) 0.011(3)
C3 0.037(4) 0.059(5) 0.043(4) 0.006(4) -0.002(3) 0.020(4)
C14 0.052(5) 0.049(5) 0.048(4) -0.009(4) -0.005(3) 0.028(4)
C20 0.049(5) 0.049(5) 0.049(4) 0.012(3) 0.005(3) 0.029(4)
C17 0.062(5) 0.055(5) 0.040(3) 0.003(3) 0.001(4) 0.037(4)
C22 0.056(5) 0.048(5) 0.044(4) -0.015(3) 0.005(3) 0.014(4)
C13 0.056(5) 0.044(4) 0.054(4) 0.009(4) 0.011(4) 0.027(4)
C19 0.064(5) 0.067(5) 0.032(3) 0.013(3) 0.007(3) 0.033(5)
C23 0.157(12) 0.049(6) 0.053(5) -0.017(4) -0.029(6) 0.051(7)

loop_
_atom_type_symbol
_atom_type_description
_atom_type_scat_dispersion_real
_atom_type_scat_dispersion_imag
_atom_type_scat_source
C C 0.0181 0.0091 'International Tables Vol C Tables 4.2.6.8 and 6.1.1.4'
H H 0.0000 0.0000 'International Tables Vol C Tables 4.2.6.8 and 6.1.1.4'
Br Br -0.6763 1.2805 'International Tables Vol C Tables 4.2.6.8 and 6.1.1.4'
O O 0.0492 0.0322 'International Tables Vol C Tables 4.2.6.8 and 6.1.1.4'
P P 0.2955 0.4335 'International Tables Vol C Tables 4.2.6.8 and 6.1.1.4'

loop_
_exptl_crystal_face_index_h
_exptl_crystal_face_index_k
_exptl_crystal_face_index_l
_exptl_crystal_face_perp_dist
6 0 12 0.0393
-5 -2 -3 0.0071
-2 4 -19 0.0505
-5 4 16 0.0259
5 -8 5 0.0272
4 -2 -19 0.0197
-1 -4 15 0.0319
4 4 -4 0.0470
5 3 6 0.0373
0 6 12 0.0360

loop_
_geom_angle_atom_site_label_1
_geom_angle_atom_site_label_2
_geom_angle_atom_site_label_3
_geom_angle
_geom_angle_site_symmetry_1
_geom_angle_site_symmetry_3
_geom_angle_publ_flag
C1 P1 C8 92.8(3) . . ?
C1 P1 C15 113.0(3) . . ?
C1 P1 C12 111.1(3) . . ?
C8 P1 C15 111.0(3) . . ?
C8 P1 C12 113.9(3) . . ?
C15 P1 C12 113.4(3) . . ?
C11 P2 C18 113.6(3) 6 . ?
C11 P2 C7 92.6(3) 6 . ?
C11 P2 C21 109.9(3) 6 . ?
C18 P2 C7 111.0(3) . . ?
C18 P2 C21 115.4(3) . . ?
C7 P2 C21 112.1(3) . . ?
C11 C10 H10 121.5 . . ?
C9 C10 H10 121.5 . . ?
C9 C10 C11 117.0(5) . . ?
C2 C1 P1 128.3(5) . . ?
C2 C1 C6 121.8(6) . . ?
C6 C1 P1 109.8(5) . . ?
C10 C11 P2 127.8(4) . 6 ?
C9 C11 P2 110.1(5) 6 6 ?
C9 C11 C10 121.8(6) 6 . ?
C10 C9 C11 121.2(6) . 6 ?
C10 C9 C8 126.6(5) . . ?
C11 C9 C8 112.2(6) 6 . ?
C6 C5 H5 121.6 . . ?
C6 C5 C4 116.9(6) . . ?
C4 C5 H5 121.6 . . ?
C1 C2 H2 121.6 . . ?
C1 C2 C3 116.8(6) . . ?
C3 C2 H2 121.6 . . ?
C1 C6 C5 121.0(6) . . ?
C1 C6 C7 111.9(6) . . ?
C5 C6 C7 127.1(6) . . ?
P2 C18 H18 108.0 . . ?
C20 C18 P2 110.9(5) . . ?
C20 C18 H18 108.0 . . ?
C20 C18 C19 112.3(7) . . ?
C19 C18 P2 109.5(5) . . ?
C19 C18 H18 108.0 . . ?
C9 C8 P1 135.7(4) . . ?
C7 C8 P1 107.3(5) . . ?
C7 C8 C9 116.9(5) . . ?
P1 C15 H15 108.4 . . ?
C16 C15 P1 108.2(5) . . ?
C16 C15 H15 108.4 . . ?
C17 C15 P1 110.2(4) . . ?
C17 C15 H15 108.4 . . ?
C17 C15 C16 113.2(6) . . ?
P1 C12 H12 107.7 . . ?
C14 C12 P1 112.3(5) . . ?
C14 C12 H12 107.7 . . ?
C13 C12 P1 109.9(5) . . ?
C13 C12 H12 107.7 . . ?
C13 C12 C14 111.4(7) . . ?
C6 C7 P2 133.9(5) . . ?
C8 C7 P2 107.9(5) . . ?
C8 C7 C6 118.2(6) . . ?
C5 C4 H4 119.8 . . ?
C3 C4 C5 120.4(7) . . ?
C3 C4 H4 119.8 . . ?
C15 C16 H16A 109.5 . . ?
C15 C16 H16B 109.5 . . ?
C15 C16 H16C 109.5 . . ?
H16A C16 H16B 109.5 . . ?
H16A C16 H16C 109.5 . . ?
H16B C16 H16C 109.5 . . ?
P2 C21 H21 106.8 . . ?
C22 C21 P2 110.5(6) . . ?
C22 C21 H21 106.8 . . ?
C23 C21 P2 111.6(5) . . ?
C23 C21 H21 106.8 . . ?
C23 C21 C22 113.8(8) . . ?
C2 C3 H3 118.6 . . ?
C4 C3 C2 122.8(7) . . ?
C4 C3 H3 118.6 . . ?
C12 C14 H14A 109.5 . . ?
C12 C14 H14B 109.5 . . ?
C12 C14 H14C 109.5 . . ?
H14A C14 H14B 109.5 . . ?
H14A C14 H14C 109.5 . . ?
H14B C14 H14C 109.5 . . ?
C18 C20 H20A 109.5 . . ?
C18 C20 H20B 109.5 . . ?
C18 C20 H20C 109.5 . . ?
H20A C20 H20B 109.5 . . ?
H20A C20 H20C 109.5 . . ?
H20B C20 H20C 109.5 . . ?
C15 C17 H17A 109.5 . . ?
C15 C17 H17B 109.5 . . ?
C15 C17 H17C 109.5 . . ?
H17A C17 H17B 109.5 . . ?
H17A C17 H17C 109.5 . . ?
H17B C17 H17C 109.5 . . ?
C21 C22 H22A 109.5 . . ?
C21 C22 H22B 109.5 . . ?
C21 C22 H22C 109.5 . . ?
H22A C22 H22B 109.5 . . ?
H22A C22 H22C 109.5 . . ?
H22B C22 H22C 109.5 . . ?
C12 C13 H13A 109.5 . . ?
C12 C13 H13B 109.5 . . ?
C12 C13 H13C 109.5 . . ?
H13A C13 H13B 109.5 . . ?
H13A C13 H13C 109.5 . . ?
H13B C13 H13C 109.5 . . ?
C18 C19 H19A 109.5 . . ?
C18 C19 H19B 109.5 . . ?
C18 C19 H19C 109.5 . . ?
H19A C19 H19B 109.5 . . ?
H19A C19 H19C 109.5 . . ?
H19B C19 H19C 109.5 . . ?
C21 C23 H23A 109.5 . . ?
C21 C23 H23B 109.5 . . ?
C21 C23 H23C 109.5 . . ?
H23A C23 H23B 109.5 . . ?
H23A C23 H23C 109.5 . . ?
H23B C23 H23C 109.5 . . ?

loop_
_geom_bond_atom_site_label_1
_geom_bond_atom_site_label_2
_geom_bond_distance
_geom_bond_site_symmetry_2
_geom_bond_publ_flag
P1 C1 1.803(7) . ?
P1 C8 1.807(6) . ?
P1 C15 1.817(7) . ?
P1 C12 1.820(7) . ?
P2 C11 1.792(7) 6 ?
P2 C18 1.810(7) . ?
P2 C7 1.817(7) . ?
P2 C21 1.819(8) . ?
C10 H10 0.9500 . ?
C10 C11 1.418(10) . ?
C10 C9 1.387(9) . ?
C1 C2 1.373(10) . ?
C1 C6 1.387(8) . ?
C11 C9 1.389(8) 6 ?
C9 C8 1.469(9) . ?
C5 H5 0.9500 . ?
C5 C6 1.394(9) . ?
C5 C4 1.402(10) . ?
C2 H2 0.9500 . ?
C2 C3 1.378(10) . ?
C6 C7 1.453(9) . ?
C18 H18 1.0000 . ?
C18 C20 1.490(11) . ?
C18 C19 1.529(10) . ?
C8 C7 1.359(9) . ?
C15 H15 1.0000 . ?
C15 C16 1.548(9) . ?
C15 C17 1.524(10) . ?
C12 H12 1.0000 . ?
C12 C14 1.544(11) . ?
C12 C13 1.520(10) . ?
C4 H4 0.9500 . ?
C4 C3 1.370(10) . ?
C16 H16A 0.9800 . ?
C16 H16B 0.9800 . ?
C16 H16C 0.9800 . ?
C21 H21 1.0000 . ?
C21 C22 1.549(11) . ?
C21 C23 1.480(12) . ?
C3 H3 0.9500 . ?
C14 H14A 0.9800 . ?
C14 H14B 0.9800 . ?
C14 H14C 0.9800 . ?
C20 H20A 0.9800 . ?
C20 H20B 0.9800 . ?
C20 H20C 0.9800 . ?
C17 H17A 0.9800 . ?
C17 H17B 0.9800 . ?
C17 H17C 0.9800 . ?
C22 H22A 0.9800 . ?
C22 H22B 0.9800 . ?
C22 H22C 0.9800 . ?
C13 H13A 0.9800 . ?
C13 H13B 0.9800 . ?
C13 H13C 0.9800 . ?
C19 H19A 0.9800 . ?
C19 H19B 0.9800 . ?
C19 H19C 0.9800 . ?
C23 H23A 0.9800 . ?
C23 H23B 0.9800 . ?
C23 H23C 0.9800 . ?

loop_
_geom_torsion_atom_site_label_1
_geom_torsion_atom_site_label_2
_geom_torsion_atom_site_label_3
_geom_torsion_atom_site_label_4
_geom_torsion
_geom_torsion_site_symmetry_1
_geom_torsion_site_symmetry_2
_geom_torsion_site_symmetry_3
_geom_torsion_site_symmetry_4
_geom_torsion_publ_flag
P1 C1 C2 C3 179.9(6) . . . . ?
P1 C1 C6 C5 178.4(5) . . . . ?
P1 C1 C6 C7 -1.5(7) . . . . ?
P1 C8 C7 P2 177.4(3) . . . . ?
P1 C8 C7 C6 -1.2(8) . . . . ?
C10 C9 C8 P1 -1.8(12) . . . . ?
C10 C9 C8 C7 177.5(7) . . . . ?
C1 P1 C8 C9 179.5(7) . . . . ?
C1 P1 C8 C7 0.2(5) . . . . ?
C1 P1 C15 C16 69.0(5) . . . . ?
C1 P1 C15 C17 -55.3(6) . . . . ?
C1 P1 C12 C14 -179.7(5) . . . . ?
C1 P1 C12 C13 55.7(6) . . . . ?
C1 C2 C3 C4 6.1(13) . . . . ?
C1 C6 C7 P2 -176.4(6) . . . . ?
C1 C6 C7 C8 1.8(9) . . . . ?
C11 P2 C18 C20 62.3(6) 6 . . . ?
C11 P2 C18 C19 -62.1(6) 6 . . . ?
C11 P2 C7 C6 -178.2(7) 6 . . . ?
C11 P2 C7 C8 3.4(6) 6 . . . ?
C11 P2 C21 C22 -171.2(5) 6 . . . ?
C11 P2 C21 C23 -43.4(8) 6 . . . ?
C11 C10 C9 C11 -2.1(9) . . . 6 ?
C11 C10 C9 C8 179.5(6) . . . . ?
C11 C9 C8 P1 179.7(6) 6 . . . ?
C11 C9 C8 C7 -1.1(9) 6 . . . ?
C9 C10 C11 P2 176.0(5) . . . 6 ?
C9 C10 C11 C9 2.6(9) . . . 6 ?
C9 C8 C7 P2 -2.0(8) . . . . ?
C9 C8 C7 C6 179.4(6) . . . . ?
C5 C6 C7 P2 3.8(11) . . . . ?
C5 C6 C7 C8 -178.0(7) . . . . ?
C5 C4 C3 C2 -6.5(13) . . . . ?
C2 C1 C6 C5 1.1(10) . . . . ?
C2 C1 C6 C7 -178.7(6) . . . . ?
C6 C1 C2 C3 -3.4(11) . . . . ?
C6 C5 C4 C3 3.9(11) . . . . ?
C18 P2 C7 C6 -61.7(8) . . . . ?
C18 P2 C7 C8 120.0(5) . . . . ?
C18 P2 C21 C22 58.7(6) . . . . ?
C18 P2 C21 C23 -173.5(7) . . . . ?
C8 P1 C1 C2 177.8(7) . . . . ?
C8 P1 C1 C6 0.7(5) . . . . ?
C8 P1 C15 C16 171.7(5) . . . . ?
C8 P1 C15 C17 47.4(6) . . . . ?
C8 P1 C12 C14 77.2(6) . . . . ?
C8 P1 C12 C13 -47.4(6) . . . . ?
C15 P1 C1 C2 -68.0(7) . . . . ?
C15 P1 C1 C6 115.0(5) . . . . ?
C15 P1 C8 C9 63.6(8) . . . . ?
C15 P1 C8 C7 -115.7(5) . . . . ?
C15 P1 C12 C14 -51.1(6) . . . . ?
C15 P1 C12 C13 -175.7(5) . . . . ?
C12 P1 C1 C2 60.8(7) . . . . ?
C12 P1 C1 C6 -116.3(5) . . . . ?
C12 P1 C8 C9 -65.9(8) . . . . ?
C12 P1 C8 C7 114.8(5) . . . . ?
C12 P1 C15 C16 -58.6(6) . . . . ?
C12 P1 C15 C17 177.2(5) . . . . ?
C7 P2 C18 C20 -40.5(6) . . . . ?
C7 P2 C18 C19 -164.9(5) . . . . ?
C7 P2 C21 C22 -69.7(6) . . . . ?
C7 P2 C21 C23 58.1(8) . . . . ?
C4 C5 C6 C1 -1.3(10) . . . . ?
C4 C5 C6 C7 178.5(7) . . . . ?
C21 P2 C18 C20 -169.4(5) . . . . ?
C21 P2 C18 C19 66.2(6) . . . . ?
C21 P2 C7 C6 69.0(8) . . . . ?
C21 P2 C7 C8 -109.3(6) . . . . ?

loop_
_exptl_oxdiff_crystal_face_indexfrac_h
_exptl_oxdiff_crystal_face_indexfrac_k
_exptl_oxdiff_crystal_face_indexfrac_l
_exptl_oxdiff_crystal_face_x
_exptl_oxdiff_crystal_face_y
_exptl_oxdiff_crystal_face_z
5.6284 0.2690 11.8720 -0.4539 0.8329 0.3165
-5.4729 -2.2677 -3.3033 0.4704 -0.8652 0.1733
-1.6924 3.6317 -18.8209 0.0828 -0.1480 -0.9855
-4.7574 4.3823 15.8925 -0.7887 -0.4302 0.4391
4.7895 -7.7757 4.8120 0.6703 0.3632 0.6471
3.5183 -2.0798 -18.9366 0.6260 0.3423 -0.7007
-0.9143 -4.4911 14.6764 0.1791 -0.2634 0.9479
3.8208 4.1099 -3.7128 -0.4725 0.6880 -0.5508
4.9625 2.7030 5.5357 -0.5640 0.8194 -0.1024
-0.3566 5.9149 11.9669 -0.9711 0.2321 0.0554

loop_
_smtbx_masks_void_nr
_smtbx_masks_void_average_x
_smtbx_masks_void_average_y
_smtbx_masks_void_average_z
_smtbx_masks_void_volume
_smtbx_masks_void_count_electrons
_smtbx_masks_void_content
1 0.000 0.000 0.058 1039.2 230.6 '24 water'
